data_2212527
loop_
_publ_author_name
'Zong-Jun Ku'
'Zhong-Hai Zhang'
'Ke-Li Zhang'

_publ_section_title
;
 Tris(dimethylammonium) hydrogen \a-dodecamolybdosilicate
;
_journal_coeditor_code DN2123
_journal_issue 3
_journal_name_full 'Acta Crystallographica Section E'
_journal_page_first m878
_journal_page_last m880
_journal_paper_doi 10.1107/S1600536807007192
_journal_volume 63
_journal_year 2007
_chemical_formula_iupac '(C2 H8 N)3 [H Si Mo12 O40 ]'
_chemical_formula_moiety '3(C2 H8 N +), Mo12 O40 Si 3-'
_chemical_formula_sum 'C6 H24 Mo12 N3 O40 Si'
_chemical_formula_weight 1957.65
_chemical_name_systematic
;
Tris(dimethylammonium) hydrogen a-dodecamolybdosilicate
;
_space_group_IT_number 166
_symmetry_cell_setting hexagonal
_symmetry_space_group_name_Hall '-R 3 2"'
_symmetry_space_group_name_H-M 'R -3 m :H'
_atom_sites_solution_hydrogens geom
_atom_sites_solution_primary direct
_atom_sites_solution_secondary difmap
_audit_creation_method 'WinGX routine CIF_UPDATE'
_cell_angle_alpha 90.00
_cell_angle_beta 90.00
_cell_angle_gamma 120.00
_cell_formula_units_Z 6
_cell_length_a 16.4365(8)
_cell_length_b 16.4365(8)
_cell_length_c 25.142(2)
_cell_measurement_reflns_used 5375
_cell_measurement_temperature 293(2)
_cell_measurement_theta_max 29.53
_cell_measurement_theta_min 2.43
_cell_volume 5882.3(6)
_computing_cell_refinement 'SAINT (Bruker, 1997)'
_computing_data_collection 'SMART (Bruker, 1997)'
_computing_data_reduction SAINT
_computing_molecular_graphics 'SHELXTL (Bruker, 1997)'
_computing_publication_material SHELXTL
_computing_structure_refinement 'SHELXL97 (Sheldrick, 1997)'
_computing_structure_solution 'SHELXS97 (Sheldrick, 1997)'
_diffrn_ambient_temperature 293(2)
_diffrn_measured_fraction_theta_full 0.999
_diffrn_measured_fraction_theta_max 0.999
_diffrn_measurement_device_type 'Bruker SMART CCD area-detector'
_diffrn_measurement_method '\f and \w'
_diffrn_radiation_monochromator graphite
_diffrn_radiation_source 'fine-focus sealed tube'
_diffrn_radiation_type MoK\a
_diffrn_radiation_wavelength 0.71073
_diffrn_reflns_av_R_equivalents 0.1095
_diffrn_reflns_av_sigmaI/netI 0.0452
_diffrn_reflns_limit_h_max 21
_diffrn_reflns_limit_h_min -21
_diffrn_reflns_limit_k_max 21
_diffrn_reflns_limit_k_min -16
_diffrn_reflns_limit_l_max 30
_diffrn_reflns_limit_l_min -33
_diffrn_reflns_number 13145
_diffrn_reflns_theta_full 27.98
_diffrn_reflns_theta_max 27.98
_diffrn_reflns_theta_min 2.16
_diffrn_standards_decay_% 0
_diffrn_standards_interval_count 0
_diffrn_standards_number 0
_exptl_absorpt_coefficient_mu 3.851
_exptl_absorpt_correction_T_max 0.485
_exptl_absorpt_correction_T_min 0.288
_exptl_absorpt_correction_type multi-scan
_exptl_absorpt_process_details '(SADABS; Sheldrick, 2000)'
_exptl_crystal_colour yellow
_exptl_crystal_density_diffrn 3.316
_exptl_crystal_density_method 'not measured'
_exptl_crystal_description block
_exptl_crystal_F_000 5514
_exptl_crystal_size_max 0.43
_exptl_crystal_size_mid 0.30
_exptl_crystal_size_min 0.22
_refine_diff_density_max 1.545
_refine_diff_density_min -0.614
_refine_ls_extinction_method none
_refine_ls_goodness_of_fit_ref 1.341
_refine_ls_hydrogen_treatment constr
_refine_ls_matrix_type full
_refine_ls_number_parameters 115
_refine_ls_number_reflns 1752
_refine_ls_number_restraints 0
_refine_ls_restrained_S_all 1.341
_refine_ls_R_factor_all 0.0320
_refine_ls_R_factor_gt 0.0312
_refine_ls_shift/su_max 0.001
_refine_ls_shift/su_mean 0.000
_refine_ls_structure_factor_coef Fsqd
_refine_ls_weighting_details 'calc w=1/[\s^2^(Fo^2^)+(0.014P)^2^+41.0665P] where P=(Fo^2^+2Fc^2^)/3'
_refine_ls_weighting_scheme calc
_refine_ls_wR_factor_gt 0.0810
_refine_ls_wR_factor_ref 0.0814
_reflns_number_gt 1735
_reflns_number_total 1752
_reflns_threshold_expression I>2\s(I)
_cod_data_source_file dn2123.cif
_cod_data_source_block I
_cod_depositor_comments
;
The following automatic conversions were performed:
'_symmetry_cell_setting' value 'Hexagonal' changed to 'hexagonal'
according to '/home/saulius/struct/CIF-dictionaries/cif_core.dic'
dictionary named 'cif_core.dic' version 2.4.1 from 2010-06-29.

Automatic conversion script
Id: cif_fix_enum 1527 2010-12-29 10:47:43Z saulius 

The following automatic conversions were performed:

'_symmetry_cell_setting' value 'Hexagonal' changed to 'hexagonal'
according to /home/saulius/struct/CIF-dictionaries/cif_core.dic
dictionary named 'cif_core.dic' version 2.4.1 from 2010-06-29.

Automatic conversion script
Id: cif_fix_values 1715 2011-07-08 13:25:40Z adriana 
;
_cod_original_sg_symbol_H-M 'R -3 m'
_cod_database_code 2212527
_cod_database_fobs_code 2212527

loop_
_symmetry_equiv_pos_as_xyz
'x, y, z'
'-y, x-y, z'
'-x+y, -x, z'
'y, x, -z'
'-x, -x+y, -z'
'x-y, -y, -z'
'x+2/3, y+1/3, z+1/3'
'-y+2/3, x-y+1/3, z+1/3'
'-x+y+2/3, -x+1/3, z+1/3'
'y+2/3, x+1/3, -z+1/3'
'-x+2/3, -x+y+1/3, -z+1/3'
'x-y+2/3, -y+1/3, -z+1/3'
'x+1/3, y+2/3, z+2/3'
'-y+1/3, x-y+2/3, z+2/3'
'-x+y+1/3, -x+2/3, z+2/3'
'y+1/3, x+2/3, -z+2/3'
'-x+1/3, -x+y+2/3, -z+2/3'
'x-y+1/3, -y+2/3, -z+2/3'
'-x, -y, -z'
'y, -x+y, -z'
'x-y, x, -z'
'-y, -x, z'
'x, x-y, z'
'-x+y, y, z'
'-x+2/3, -y+1/3, -z+1/3'
'y+2/3, -x+y+1/3, -z+1/3'
'x-y+2/3, x+1/3, -z+1/3'
'-y+2/3, -x+1/3, z+1/3'
'x+2/3, x-y+1/3, z+1/3'
'-x+y+2/3, y+1/3, z+1/3'
'-x+1/3, -y+2/3, -z+2/3'
'y+1/3, -x+y+2/3, -z+2/3'
'x-y+1/3, x+2/3, -z+2/3'
'-y+1/3, -x+2/3, z+2/3'
'x+1/3, x-y+2/3, z+2/3'
'-x+y+1/3, y+2/3, z+2/3'

loop_
_atom_site_type_symbol
_atom_site_label
_atom_site_fract_x
_atom_site_fract_y
_atom_site_fract_z
_atom_site_U_iso_or_equiv
_atom_site_adp_type
_atom_site_calc_flag
_atom_site_refinement_flags
_atom_site_occupancy
Si Si1 0.0000 0.0000 0.23511(8) 0.0104(4) Uani d S 1
Mo Mo1 0.13563(3) 0.067815(16) 0.117155(17) 0.01844(13) Uani d S 1
Mo Mo2 0.21176(2) 0.21820(2) 0.237178(13) 0.02002(12) Uani d . 1
Mo Mo3 0.074905(16) 0.14981(3) 0.345728(16) 0.01944(13) Uani d S 1
O O1 0.0000 0.0000 0.1706(2) 0.0132(11) Uani d S 1
O O2 0.05390(12) 0.1078(2) 0.25660(12) 0.0133(6) Uani d S 1
O O3 0.2206(3) 0.11032(15) 0.07109(14) 0.0274(9) Uani d S 1
O O4 0.05455(14) 0.1091(3) 0.08785(13) 0.0194(7) Uani d S 1
O O5 0.18181(19) 0.1705(2) 0.16659(10) 0.0207(5) Uani d . 1
O O6 0.2337(3) 0.11686(13) 0.25148(13) 0.0199(7) Uani d S 1
O O7 0.3208(2) 0.3106(2) 0.22980(10) 0.0268(6) Uani d . 1
O O8 0.14036(13) 0.2807(3) 0.22515(14) 0.0204(7) Uani d S 1
O O9 0.19610(18) 0.22909(19) 0.31299(9) 0.0209(5) Uani d . 1
O O10 0.1056(3) 0.05279(13) 0.35292(13) 0.0180(7) Uani d S 1
O O11 0.09746(15) 0.1949(3) 0.40743(14) 0.0253(8) Uani d S 1
C C1 0.2084(2) 0.4168(4) 0.1248(2) 0.0358(14) Uani d S 1
H H1A 0.2064 0.4128 0.1629 0.054 Uiso d SR 1
H H1B 0.1773 0.4498 0.1129 0.054 Uiso d R 1
N N2 0.16039(18) 0.3208(4) 0.10237(17) 0.0291(11) Uani d S 1
H H2A 0.1892 0.2901 0.1145 0.035 Uiso d R 1
C C3 0.1584(3) 0.3167(5) 0.0436(2) 0.0395(16) Uani d S 1
H H3A 0.1261 0.2522 0.0323 0.059 Uiso d SR 1
H H3B 0.2215 0.3476 0.0302 0.059 Uiso d R 1

loop_
_atom_site_aniso_label
_atom_site_aniso_U_11
_atom_site_aniso_U_22
_atom_site_aniso_U_33
_atom_site_aniso_U_12
_atom_site_aniso_U_13
_atom_site_aniso_U_23
Si1 0.0105(6) 0.0105(6) 0.0101(8) 0.0053(3) 0.000 0.000
Mo1 0.0154(2) 0.02076(19) 0.0174(2) 0.00771(11) 0.00507(15) 0.00254(7)
Mo2 0.01244(17) 0.01838(18) 0.02367(18) 0.00352(13) 0.00257(11) 0.00094(11)
Mo3 0.02394(19) 0.0202(2) 0.01293(19) 0.01011(12) -0.00233(7) -0.00465(15)
O1 0.0149(16) 0.0149(16) 0.010(2) 0.0074(8) 0.000 0.000
O2 0.0137(11) 0.0101(14) 0.0150(13) 0.0051(7) 0.0000(6) 0.0000(12)
O3 0.022(2) 0.0365(18) 0.0190(16) 0.0110(10) 0.0074(15) 0.0037(7)
O4 0.0207(13) 0.0230(18) 0.0153(14) 0.0115(9) 0.0031(7) 0.0062(13)
O5 0.0215(13) 0.0186(12) 0.0188(10) 0.0076(11) 0.0012(10) -0.0008(10)
O6 0.0182(17) 0.0206(13) 0.0201(15) 0.0091(9) -0.0002(13) -0.0001(7)
O7 0.0178(13) 0.0219(14) 0.0307(13) 0.0025(11) 0.0039(11) -0.0033(11)
O8 0.0223(14) 0.0131(16) 0.0227(16) 0.0066(8) 0.0000(7) 0.0000(13)
O9 0.0170(12) 0.0220(13) 0.0170(10) 0.0046(11) -0.0018(9) -0.0019(10)
O10 0.0180(17) 0.0173(12) 0.0190(15) 0.0090(8) -0.0024(13) -0.0012(7)
O11 0.0321(16) 0.024(2) 0.0171(15) 0.0121(10) -0.0039(7) -0.0078(14)
C1 0.046(3) 0.022(3) 0.032(3) 0.0108(14) 0.0012(12) 0.002(2)
N2 0.035(2) 0.024(2) 0.024(2) 0.0122(12) 0.0046(9) 0.0092(19)
C3 0.054(3) 0.032(3) 0.026(3) 0.0161(17) 0.0012(12) 0.002(2)

loop_
_atom_type_symbol
_atom_type_description
_atom_type_scat_dispersion_real
_atom_type_scat_dispersion_imag
_atom_type_scat_source
C C 0.0033 0.0016 'International Tables Vol C Tables 4.2.6.8 and 6.1.1.4'
H H 0.0000 0.0000 'International Tables Vol C Tables 4.2.6.8 and 6.1.1.4'
N N 0.0061 0.0033 'International Tables Vol C Tables 4.2.6.8 and 6.1.1.4'
O O 0.0106 0.0060 'International Tables Vol C Tables 4.2.6.8 and 6.1.1.4'
Si Si 0.0817 0.0704 'International Tables Vol C Tables 4.2.6.8 and 6.1.1.4'
Mo Mo -1.6832 0.6857 'International Tables Vol C Tables 4.2.6.8 and 6.1.1.4'

loop_
_geom_angle_atom_site_label_1
_geom_angle_atom_site_label_2
_geom_angle_atom_site_label_3
_geom_angle_site_symmetry_1
_geom_angle_site_symmetry_3
_geom_angle
O1 Si1 O2 . . 109.40(13)
O2 Si1 O2 . 2 109.55(13)
O3 Mo1 O4 . . 99.73(13)
O4 Mo1 O4 3 . 89.0(2)
O3 Mo1 O5 . . 101.55(13)
O4 Mo1 O5 3 . 158.69(12)
O4 Mo1 O5 . . 88.67(14)
O5 Mo1 O5 . 23 85.88(17)
O3 Mo1 O1 . . 171.09(18)
O4 Mo1 O1 . . 74.08(11)
O5 Mo1 O1 . . 84.91(11)
O7 Mo2 O5 . . 102.03(12)
O7 Mo2 O6 . . 103.18(15)
O5 Mo2 O6 . . 86.50(13)
O7 Mo2 O8 . . 99.12(14)
O5 Mo2 O8 . . 88.41(13)
O6 Mo2 O8 . . 157.69(15)
O7 Mo2 O9 . . 98.94(12)
O5 Mo2 O9 . . 159.02(11)
O6 Mo2 O9 . . 89.27(13)
O8 Mo2 O9 . . 87.76(14)
O7 Mo2 O2 . . 169.56(12)
O5 Mo2 O2 . . 85.27(11)
O6 Mo2 O2 . . 84.53(13)
O8 Mo2 O2 . . 73.40(11)
O9 Mo2 O2 . . 73.87(11)
O11 Mo3 O10 . . 100.92(14)
O10 Mo3 O10 2 . 86.1(2)
O11 Mo3 O9 . . 99.79(13)
O10 Mo3 O9 2 . 159.29(13)
O10 Mo3 O9 . . 89.42(14)
O11 Mo3 O9 . 24 99.79(13)
O9 Mo3 O9 . 24 87.64(17)
O11 Mo3 O2 . . 172.46(17)
O10 Mo3 O2 2 . 84.54(12)
O10 Mo3 O2 . . 84.54(12)
O9 Mo3 O2 . . 74.90(9)
Si1 O1 Mo1 . . 124.83(10)
Mo1 O1 Mo1 3 . 90.61(15)
Si1 O1 Mo1 . 2 124.83(10)
Mo1 O1 Mo1 . 2 90.61(15)
Si1 O2 Mo3 . . 124.34(18)
Si1 O2 Mo2 . . 124.06(10)
Mo3 O2 Mo2 . . 91.62(10)
Mo2 O2 Mo2 . 24 91.43(12)
Mo1 O4 Mo1 2 . 121.18(18)
Mo2 O5 Mo1 . . 150.79(16)
Mo2 O6 Mo2 23 . 151.1(2)
Mo2 O8 Mo2 24 . 121.76(19)
Mo3 O9 Mo2 . . 119.61(13)
Mo3 O10 Mo3 3 . 151.3(2)
N2 C1 H1A . . 109.0
N2 C1 H1B . . 109.5
H1A C1 H1B . . 109.9
C3 N2 C1 . . 114.7(5)
C3 N2 H2A . . 108.6
C1 N2 H2A . . 108.6
N2 C3 H3A . . 109.4
N2 C3 H3B . . 109.5
H3A C3 H3B . . 109.4

loop_
_geom_bond_atom_site_label_1
_geom_bond_atom_site_label_2
_geom_bond_site_symmetry_2
_geom_bond_distance
Si1 O1 . 1.622(5)
Si1 O2 . 1.627(3)
Si1 O2 2 1.627(3)
Si1 O2 3 1.627(3)
Mo1 O3 . 1.675(4)
Mo1 O4 3 1.9193(17)
Mo1 O4 . 1.9193(17)
Mo1 O5 . 1.921(3)
Mo1 O5 23 1.921(3)
Mo1 O1 . 2.352(3)
Mo2 O7 . 1.682(3)
Mo2 O5 . 1.903(3)
Mo2 O6 . 1.907(4)
Mo2 O8 . 1.931(4)
Mo2 O9 . 1.943(2)
Mo2 O2 . 2.357(2)
Mo3 O11 . 1.679(3)
Mo3 O10 . 1.906(4)
Mo3 O9 . 1.936(3)
Mo3 O2 . 2.319(3)
C1 N2 . 1.478(8)
C1 H1A . 0.9604
C1 H1B . 0.9599
N2 C3 . 1.478(7)
N2 H2A . 0.9000
C3 H3A . 0.9614
C3 H3B . 0.9600

loop_
_geom_hbond_atom_site_label_D
_geom_hbond_atom_site_label_H
_geom_hbond_atom_site_label_A
_geom_hbond_site_symmetry_A
_geom_hbond_distance_DH
_geom_hbond_distance_HA
_geom_hbond_distance_DA
_geom_hbond_angle_DHA
N2 H2A O5 . 0.90 2.31 3.115(5) 148.0
N2 H2A O7 11 0.90 2.37 3.030(3) 130.5
